data_4003870
loop_
_publ_author_name
'Fateev, Sergey A.'
'Petrov, Andrey A.'
'Marchenko, Ekaterina I.'
'Zubavichus, Yan V.'
'Khrustalev, Victor N.'
'Petrov, Andrey V.'
'Aksenov, Sergey M.'
'Goodilin, Eugene A.'
'Tarasov, Alexey B.'

_publ_section_title
;
 FA2PbBr4: Synthesis, Structure, and Unusual Optical Properties of Two
 Polymorphs of Formamidinium-Based Layered (110) Hybrid Perovskite
;
_journal_name_full 'Chemistry of Materials'
_journal_paper_doi 10.1021/acs.chemmater.1c00382
_journal_year 2021
_chemical_formula_moiety 'Br4 Pb, 2(C H5 N2)'
_chemical_formula_sum 'C2 H10 Br4 N4 Pb'
_chemical_formula_weight 616.94
_space_group_crystal_system monoclinic
_space_group_IT_number 14
_space_group_name_Hall '-P 2ybc'
_space_group_name_H-M_alt 'P 1 21/c 1'
_atom_sites_solution_hydrogens mixed
_atom_sites_solution_primary difmap
_atom_sites_solution_secondary difmap
_audit_creation_method SHELXL-2013
_cell_angle_alpha 90
_cell_angle_beta 91.4752(15)
_cell_angle_gamma 90
_cell_formula_units_Z 4
_cell_length_a 13.1313(9)
_cell_length_b 7.9763(6)
_cell_length_c 11.7972(8)
_cell_measurement_reflns_used 6240
_cell_measurement_temperature 100.0(2)
_cell_measurement_theta_max 32.55
_cell_measurement_theta_min 2.99
_cell_volume 1235.22(15)
_computing_cell_refinement 'SAINT (Bruker, 2013)'
_computing_data_collection 'APEX3 (Bruker, 2018)'
_computing_data_reduction 'SAINT (Bruker, 2013)'
_computing_molecular_graphics 'SHELXTL (Sheldrick, 2015)'
_computing_publication_material 'SHELXTL (Sheldrick, 2015)'
_computing_structure_refinement 'SHELXL (Sheldrick, 2015)'
_computing_structure_solution 'SHELXT (Sheldrick, 2015)'
_diffrn_ambient_temperature 100.0(2)
_diffrn_measured_fraction_theta_full 0.992
_diffrn_measured_fraction_theta_max 0.994
_diffrn_measurement_device_type 'Bruker D8 QUEST PHOTON-III CCD'
_diffrn_measurement_method '\f and \w scans'
_diffrn_radiation_type MoK\a
_diffrn_radiation_wavelength 0.71073
_diffrn_reflns_av_R_equivalents 0.0671
_diffrn_reflns_av_unetI/netI 0.0422
_diffrn_reflns_Laue_measured_fraction_full 0.992
_diffrn_reflns_Laue_measured_fraction_max 0.994
_diffrn_reflns_limit_h_max 19
_diffrn_reflns_limit_h_min -19
_diffrn_reflns_limit_k_max 12
_diffrn_reflns_limit_k_min -12
_diffrn_reflns_limit_l_max 17
_diffrn_reflns_limit_l_min -17
_diffrn_reflns_number 26486
_diffrn_reflns_point_group_measured_fraction_full 0.992
_diffrn_reflns_point_group_measured_fraction_max 0.994
_diffrn_reflns_theta_full 25.242
_diffrn_reflns_theta_max 32.644
_diffrn_reflns_theta_min 3.083
_diffrn_source 'normal-focus sealed tube'
_exptl_absorpt_coefficient_mu 26.556
_exptl_absorpt_correction_T_max 0.816
_exptl_absorpt_correction_T_min 0.091
_exptl_absorpt_correction_type multi-scan
_exptl_absorpt_process_details
; 
 SADABS 2016/2: Krause, L., Herbst-Irmer, R., Sheldrick G.M. & Stalke D., 
 J. Appl. Cryst. 48 (2015) 3-10. 
;
_exptl_crystal_colour colourless
_exptl_crystal_density_diffrn 3.318
_exptl_crystal_description plate
_exptl_crystal_F_000 1088
_exptl_crystal_size_max 0.191
_exptl_crystal_size_mid 0.028
_exptl_crystal_size_min 0.007
_refine_diff_density_max 1.598
_refine_diff_density_min -2.138
_refine_diff_density_rms 0.266
_refine_ls_extinction_method none
_refine_ls_goodness_of_fit_ref 1.034
_refine_ls_hydrogen_treatment constr
_refine_ls_matrix_type full
_refine_ls_number_parameters 97
_refine_ls_number_reflns 4490
_refine_ls_number_restraints 6
_refine_ls_restrained_S_all 1.034
_refine_ls_R_factor_all 0.0515
_refine_ls_R_factor_gt 0.0330
_refine_ls_shift/su_max 0.001
_refine_ls_shift/su_mean 0.000
_refine_ls_structure_factor_coef Fsqd
_refine_ls_weighting_details 'w=1/[\s^2^(Fo^2^)+(0.0343P)^2^+2.7434P] where P=(Fo^2^+2Fc^2^)/3'
_refine_ls_weighting_scheme calc
_refine_ls_wR_factor_gt 0.0720
_refine_ls_wR_factor_ref 0.0785
_reflns_Friedel_coverage 0.000
_reflns_number_gt 3475
_reflns_number_total 4490
_reflns_threshold_expression 'I > 2\s(I)'
_cod_data_source_file cm1c00382_si_003.cif
_cod_data_source_block FA2PbBr4
_cod_original_sg_symbol_H-M 'P 21/c'
_cod_database_code 4003870
_shelx_space_group_comment
;
The symmetry employed for this shelxl refinement is uniquely defined
by the following loop, which should always be used as a source of
symmetry information in preference to the above space-group names.
They are only intended as comments.
;
_shelx_estimated_absorpt_t_min 0.081
_shelx_estimated_absorpt_t_max 0.836
_shelxl_version_number 2013-4

loop_
_space_group_symop_operation_xyz
'x, y, z'
'-x, y+1/2, -z+1/2'
'-x, -y, -z'
'x, -y-1/2, z-1/2'

loop_
_atom_site_label
_atom_site_type_symbol
_atom_site_fract_x
_atom_site_fract_y
_atom_site_fract_z
_atom_site_U_iso_or_equiv
_atom_site_adp_type
_atom_site_occupancy
_atom_site_site_symmetry_order
_atom_site_calc_flag
_atom_site_refinement_flags_posn
_atom_site_refinement_flags_adp
_atom_site_refinement_flags_occupancy
_atom_site_disorder_assembly
_atom_site_disorder_group
Pb1 Pb 0.18823(2) 0.75436(3) 0.76100(2) 0.01597(5) Uani 1 1 d . . . . .
Br1 Br 0.19448(4) 0.82039(8) 0.51130(4) 0.02198(11) Uani 1 1 d . . . . .
Br2 Br 0.32217(4) 1.02601(8) 0.80592(5) 0.02374(12) Uani 1 1 d . . . . .
Br3 Br 0.37389(5) 0.53976(8) 0.73664(5) 0.02525(12) Uani 1 1 d . . . . .
Br4 Br 0.01659(4) 1.01333(7) 0.74766(5) 0.02179(11) Uani 1 1 d . . . . .
N1 N 0.0678(5) 0.2621(8) 0.4876(5) 0.0333(13) Uani 1 1 d . . . . .
H1A H 0.0339 0.1824 0.5253 0.040 Uiso 1 1 d R U . . .
H1B H 0.0455 0.2949 0.4183 0.040 Uiso 1 1 d R U . . .
N2 N 0.1867(4) 0.2910(7) 0.6313(4) 0.0250(10) Uani 1 1 d . . . . .
H2A H 0.1571 0.2125 0.6742 0.030 Uiso 1 1 d R U . . .
H2B H 0.2433 0.3436 0.6570 0.030 Uiso 1 1 d R U . . .
C1 C 0.1477(5) 0.3284(8) 0.5324(5) 0.0262(12) Uani 1 1 d . . . . .
H1 H 0.1812 0.4120 0.4898 0.031 Uiso 1 1 calc R U . . .
N3 N 0.5272(11) 0.2869(19) 0.5008(11) 0.0213(8) Uani 0.5 1 d D . P A 1
H3A H 0.5281 0.2796 0.4247 0.026 Uiso 0.5 1 d R U P A 1
H3B H 0.5745 0.3487 0.5384 0.026 Uiso 0.5 1 d R U P A 1
N4 N 0.3872(7) 0.1166(14) 0.5073(8) 0.0213(8) Uani 0.5 1 d D . P A 1
H4A H 0.3851 0.1058 0.4314 0.026 Uiso 0.5 1 d R U P A 1
H4B H 0.3405 0.0643 0.5493 0.026 Uiso 0.5 1 d R U P A 1
C2 C 0.4577(7) 0.2081(14) 0.5566(7) 0.0213(8) Uani 0.5 1 d D . P A 1
H2C H 0.4583 0.2176 0.6369 0.026 Uiso 0.5 1 calc R U P A 1
N3' N 0.5278(11) 0.3048(19) 0.5151(11) 0.0213(8) Uani 0.5 1 d D . P B 2
H3C H 0.5352 0.3241 0.5900 0.026 Uiso 0.5 1 d R U P B 2
H3D H 0.5675 0.3593 0.4660 0.026 Uiso 0.5 1 d R U P B 2
N4' N 0.4001(7) 0.1147(13) 0.5428(8) 0.0213(8) Uani 0.5 1 d D . P B 2
H4C H 0.4041 0.1290 0.6185 0.026 Uiso 0.5 1 d R U P B 2
H4D H 0.3545 0.0423 0.5122 0.026 Uiso 0.5 1 d R U P B 2
C2' C 0.4601(8) 0.1983(14) 0.4778(7) 0.0213(8) Uani 0.5 1 d D . P B 2
H2D H 0.4541 0.1806 0.3982 0.026 Uiso 0.5 1 calc R U P B 2

loop_
_atom_site_aniso_label
_atom_site_aniso_U_11
_atom_site_aniso_U_22
_atom_site_aniso_U_33
_atom_site_aniso_U_23
_atom_site_aniso_U_13
_atom_site_aniso_U_12
Pb1 0.01425(8) 0.02048(9) 0.01308(8) 0.00107(7) -0.00137(5) -0.00060(7)
Br1 0.0225(3) 0.0307(3) 0.0128(2) 0.0002(2) 0.00031(18) -0.0007(2)
Br2 0.0195(3) 0.0239(3) 0.0276(3) 0.0033(2) -0.0046(2) -0.0038(2)
Br3 0.0226(3) 0.0288(3) 0.0244(3) 0.0038(2) 0.0015(2) 0.0025(2)
Br4 0.0191(3) 0.0230(3) 0.0233(3) 0.0020(2) 0.00037(19) 0.0012(2)
N1 0.030(3) 0.045(4) 0.025(3) -0.001(2) -0.004(2) 0.009(2)
N2 0.017(2) 0.033(3) 0.025(2) 0.003(2) -0.0050(18) 0.0030(19)
C1 0.021(3) 0.028(3) 0.030(3) 0.008(2) 0.007(2) 0.001(2)
N3 0.0208(17) 0.023(2) 0.020(2) -0.0052(17) 0.0009(17) -0.0037(14)
N4 0.0208(17) 0.023(2) 0.020(2) -0.0052(17) 0.0009(17) -0.0037(14)
C2 0.0208(17) 0.023(2) 0.020(2) -0.0052(17) 0.0009(17) -0.0037(14)
N3' 0.0208(17) 0.023(2) 0.020(2) -0.0052(17) 0.0009(17) -0.0037(14)
N4' 0.0208(17) 0.023(2) 0.020(2) -0.0052(17) 0.0009(17) -0.0037(14)
C2' 0.0208(17) 0.023(2) 0.020(2) -0.0052(17) 0.0009(17) -0.0037(14)

loop_
_atom_type_symbol
_atom_type_description
_atom_type_scat_dispersion_real
_atom_type_scat_dispersion_imag
_atom_type_scat_source
C C 0.0033 0.0016 'International Tables Vol C Tables 4.2.6.8 and 6.1.1.4'
H H 0.0000 0.0000 'International Tables Vol C Tables 4.2.6.8 and 6.1.1.4'
N N 0.0061 0.0033 'International Tables Vol C Tables 4.2.6.8 and 6.1.1.4'
Br Br -0.2901 2.4595 'International Tables Vol C Tables 4.2.6.8 and 6.1.1.4'
Pb Pb -3.3944 10.1111 'International Tables Vol C Tables 4.2.6.8 and 6.1.1.4'

loop_
_geom_angle_atom_site_label_1
_geom_angle_atom_site_label_2
_geom_angle_atom_site_label_3
_geom_angle
_geom_angle_site_symmetry_1
_geom_angle_site_symmetry_3
_geom_angle_publ_flag
Br2 Pb1 Br1 90.970(18) . . ?
Br2 Pb1 Br3 87.258(19) . . ?
Br1 Pb1 Br3 87.892(17) . . ?
Br2 Pb1 Br1 88.102(18) . 4_576 ?
Br1 Pb1 Br1 176.62(2) . 4_576 ?
Br3 Pb1 Br1 88.812(17) . 4_576 ?
Br2 Pb1 Br4 86.915(18) . . ?
Br1 Pb1 Br4 82.499(17) . . ?
Br3 Pb1 Br4 168.668(17) . . ?
Br1 Pb1 Br4 100.696(17) 4_576 . ?
Pb1 Br1 Pb1 158.22(2) . 4_575 ?
C1 N1 H1A 120.0 . . ?
C1 N1 H1B 120.0 . . ?
H1A N1 H1B 120.0 . . ?
C1 N2 H2A 120.0 . . ?
C1 N2 H2B 120.0 . . ?
H2A N2 H2B 120.0 . . ?
N1 C1 N2 125.3(6) . . ?
N1 C1 H1 117.3 . . ?
N2 C1 H1 117.3 . . ?
C2 N3 H3A 120.0 . . ?
C2 N3 H3B 120.0 . . ?
H3A N3 H3B 120.0 . . ?
C2 N4 H4A 120.0 . . ?
C2 N4 H4B 120.0 . . ?
H4A N4 H4B 120.0 . . ?
N3 C2 N4 123.0(4) . . ?
N3 C2 H2C 118.5 . . ?
N4 C2 H2C 118.5 . . ?
C2' N3' H3C 120.0 . . ?
C2' N3' H3D 120.0 . . ?
H3C N3' H3D 120.0 . . ?
C2' N4' H4C 120.0 . . ?
C2' N4' H4D 120.0 . . ?
H4C N4' H4D 120.0 . . ?
N3' C2' N4' 123.8(4) . . ?
N3' C2' H2D 118.1 . . ?
N4' C2' H2D 118.1 . . ?

loop_
_geom_bond_atom_site_label_1
_geom_bond_atom_site_label_2
_geom_bond_distance
_geom_bond_site_symmetry_2
_geom_bond_publ_flag
Pb1 Br2 2.8321(6) . ?
Pb1 Br1 2.9957(6) . ?
Pb1 Br3 2.9987(6) . ?
Pb1 Br1 3.0114(6) 4_576 ?
Pb1 Br4 3.0583(6) . ?
Br1 Pb1 3.0114(6) 4_575 ?
N1 C1 1.277(9) . ?
N1 H1A 0.9001 . ?
N1 H1B 0.9000 . ?
N2 C1 1.297(8) . ?
N2 H2A 0.9001 . ?
N2 H2B 0.9000 . ?
C1 H1 0.9500 . ?
N3 C2 1.301(3) . ?
N3 H3A 0.9000 . ?
N3 H3B 0.9000 . ?
N4 C2 1.303(3) . ?
N4 H4A 0.9000 . ?
N4 H4B 0.8999 . ?
C2 H2C 0.9500 . ?
N3' C2' 1.298(3) . ?
N3' H3C 0.8999 . ?
N3' H3D 0.9000 . ?
N4' C2' 1.299(3) . ?
N4' H4C 0.9001 . ?
N4' H4D 0.9000 . ?
C2' H2D 0.9500 . ?

loop_
_geom_hbond_atom_site_label_D
_geom_hbond_atom_site_label_H
_geom_hbond_atom_site_label_A
_geom_hbond_distance_DH
_geom_hbond_distance_HA
_geom_hbond_distance_DA
_geom_hbond_angle_DHA
_geom_hbond_site_symmetry_A
N1 H1A Br4 0.90 2.96 3.729(6) 144 1_545
N1 H1B Br4 0.90 2.55 3.402(6) 159 4_575
N2 H2A Br4 0.90 2.60 3.455(6) 159 1_545
N2 H2B Br3 0.90 2.49 3.372(5) 168 .
N3 H3A Br3 0.90 2.74 3.411(11) 133 3_666
N3 H3B Br2 0.90 2.66 3.537(11) 164 2_646
N4 H4A Br3 0.90 2.57 3.429(9) 159 4_565
N4 H4B Br1 0.90 2.76 3.463(8) 136 1_545
